data_2211104
loop_
_publ_author_name
'Yong-Tao Wang'
'Gui-Mei Tang'
'Wen-Zhu Wan'

_publ_section_title
;
 Pyridine-4-carbaldehyde isonicotinoylhydrazone
;
_journal_coeditor_code LH2197
_journal_issue 11
_journal_name_full 'Acta Crystallographica Section E'
_journal_page_first o4926
_journal_page_last o4927
_journal_paper_doi 10.1107/S1600536806041195
_journal_volume 62
_journal_year 2006
_chemical_formula_moiety 'C12 H10 N4 O'
_chemical_formula_sum 'C12 H10 N4 O'
_chemical_formula_weight 226.24
_chemical_name_systematic
;
 ?
;
_space_group_IT_number 14
_symmetry_cell_setting monoclinic
_symmetry_space_group_name_Hall '-P 2yn'
_symmetry_space_group_name_H-M 'P 1 21/n 1'
_atom_sites_solution_hydrogens geom
_atom_sites_solution_primary direct
_atom_sites_solution_secondary difmap
_audit_creation_method SHELXL-97
_cell_angle_alpha 90.00
_cell_angle_beta 109.014(4)
_cell_angle_gamma 90.00
_cell_formula_units_Z 4
_cell_length_a 7.7010(18)
_cell_length_b 14.657(3)
_cell_length_c 10.238(2)
_cell_measurement_reflns_used 5713
_cell_measurement_temperature 293(2)
_cell_measurement_theta_max 26.0
_cell_measurement_theta_min 2.52
_cell_volume 1092.5(4)
_computing_cell_refinement 'SAINT (Bruker, 2001)'
_computing_data_collection 'SMART (Bruker, 2001)'
_computing_data_reduction SAINT
_computing_molecular_graphics 'SHELXTL (Sheldrick, 1999)'
_computing_publication_material SHELXTL
_computing_structure_refinement 'SHELXL-97 (Sheldrick, 1997)'
_computing_structure_solution 'SHELXS-97 (Sheldrick, 1997)'
_diffrn_ambient_temperature 293(2)
_diffrn_measured_fraction_theta_full 0.984
_diffrn_measured_fraction_theta_max 0.984
_diffrn_measurement_device_type 'Bruker SMART APEX CCD'
_diffrn_measurement_method '\f and \w scans'
_diffrn_radiation_monochromator graphite
_diffrn_radiation_source 'fine-focus sealed tube'
_diffrn_radiation_type MoK\a
_diffrn_radiation_wavelength 0.71073
_diffrn_reflns_av_R_equivalents 0.0259
_diffrn_reflns_av_sigmaI/netI 0.0362
_diffrn_reflns_limit_h_max 9
_diffrn_reflns_limit_h_min -8
_diffrn_reflns_limit_k_max 18
_diffrn_reflns_limit_k_min -13
_diffrn_reflns_limit_l_max 10
_diffrn_reflns_limit_l_min -12
_diffrn_reflns_number 5713
_diffrn_reflns_theta_full 26.00
_diffrn_reflns_theta_max 26.00
_diffrn_reflns_theta_min 2.52
_diffrn_standards_number 0
_exptl_absorpt_coefficient_mu 0.093
_exptl_absorpt_correction_T_max 0.9791
_exptl_absorpt_correction_T_min 0.9106
_exptl_absorpt_correction_type multi-scan
_exptl_absorpt_process_details '(SADABS; Sheldrick, 1996)'
_exptl_crystal_colour 'pale yellow'
_exptl_crystal_density_diffrn 1.376
_exptl_crystal_density_method 'not measured'
_exptl_crystal_description plate
_exptl_crystal_F_000 472
_exptl_crystal_size_max 0.48
_exptl_crystal_size_mid 0.25
_exptl_crystal_size_min 0.23
_refine_diff_density_max 0.430
_refine_diff_density_min -0.245
_refine_ls_extinction_method none
_refine_ls_goodness_of_fit_ref 1.088
_refine_ls_hydrogen_treatment refall
_refine_ls_matrix_type full
_refine_ls_number_parameters 194
_refine_ls_number_reflns 2116
_refine_ls_number_restraints 0
_refine_ls_restrained_S_all 1.088
_refine_ls_R_factor_all 0.0749
_refine_ls_R_factor_gt 0.0687
_refine_ls_shift/su_max 0.000
_refine_ls_shift/su_mean 0.000
_refine_ls_structure_factor_coef Fsqd
_refine_ls_weighting_details 'calc w=1/[\s^2^(Fo^2^)+(0.1330P)^2^+0.2639P] where P=(Fo^2^+2Fc^2^)/3'
_refine_ls_weighting_scheme calc
_refine_ls_wR_factor_gt 0.1964
_refine_ls_wR_factor_ref 0.2031
_reflns_number_gt 1814
_reflns_number_total 2116
_reflns_threshold_expression I>2\s(I)
_cod_data_source_file lh2197.cif
_cod_data_source_block I
_cod_depositor_comments
;
The following automatic conversions were performed:
'_symmetry_cell_setting' value 'Monoclinic' changed to 'monoclinic'
according to '/home/saulius/struct/CIF-dictionaries/cif_core.dic'
dictionary named 'cif_core.dic' version 2.4.1 from 2010-06-29.

Automatic conversion script
Id: cif_fix_enum 1527 2010-12-29 10:47:43Z saulius 

The following automatic conversions were performed:

'_symmetry_cell_setting' value 'Monoclinic' changed to 'monoclinic'
according to /home/saulius/struct/CIF-dictionaries/cif_core.dic
dictionary named 'cif_core.dic' version 2.4.1 from 2010-06-29.

Automatic conversion script
Id: cif_fix_values 1715 2011-07-08 13:25:40Z adriana 
;
_cod_original_sg_symbol_H-M 'P 21/n'
_cod_database_code 2211104
_cod_database_fobs_code 2211104

loop_
_symmetry_equiv_pos_as_xyz
'x, y, z'
'-x+1/2, y+1/2, -z+1/2'
'-x, -y, -z'
'x-1/2, -y-1/2, z-1/2'

loop_
_atom_site_type_symbol
_atom_site_label
_atom_site_fract_x
_atom_site_fract_y
_atom_site_fract_z
_atom_site_U_iso_or_equiv
_atom_site_adp_type
_atom_site_calc_flag
_atom_site_occupancy
O O1 0.6752(3) 0.04148(11) 0.43584(18) 0.0644(6) Uani d 1
N N1 1.3160(3) 0.19558(15) 1.1157(2) 0.0565(6) Uani d 1
N N2 0.9366(3) 0.02352(12) 0.68775(19) 0.0413(5) Uani d 1
N N3 0.8672(3) -0.04846(13) 0.60030(19) 0.0433(5) Uani d 1
H H3 0.905(3) -0.100(2) 0.628(3) 0.050(7) Uiso d 1
N N4 0.5352(3) -0.26999(12) 0.2267(2) 0.0457(5) Uani d 1
C C1 1.3529(4) 0.10703(18) 1.1298(3) 0.0550(7) Uani d 1
H H1 1.441(4) 0.087(2) 1.220(3) 0.069(8) Uiso d 1
C C2 1.2702(4) 0.04280(16) 1.0303(3) 0.0513(6) Uani d 1
H H2 1.295(4) -0.024(2) 1.049(3) 0.080(10) Uiso d 1
C C3 1.1375(3) 0.07050(15) 0.9088(2) 0.0400(5) Uani d 1
C C4 1.0954(3) 0.16273(15) 0.8934(2) 0.0425(5) Uani d 1
H H4 1.008(4) 0.1864(17) 0.813(3) 0.045(6) Uiso d 1
C C5 1.1882(4) 0.22169(17) 0.9979(3) 0.0522(6) Uani d 1
H H5 1.159(5) 0.287(3) 0.989(4) 0.086(10) Uiso d 1
C C6 1.0507(3) 0.00213(16) 0.8036(2) 0.0475(6) Uani d 1
H H6 1.078(4) -0.059(2) 0.832(3) 0.063(8) Uiso d 1
C C7 0.7372(3) -0.03323(14) 0.4766(2) 0.0413(6) Uani d 1
C C8 0.6717(3) -0.11762(13) 0.3920(2) 0.0372(5) Uani d 1
C C9 0.7840(3) -0.19105(14) 0.3908(2) 0.0422(6) Uani d 1
H H9 0.910(4) -0.1895(18) 0.439(3) 0.060(8) Uiso d 1
C C10 0.7095(3) -0.26457(15) 0.3070(2) 0.0465(6) Uani d 1
H H10 0.790(4) -0.3155(18) 0.307(3) 0.051(7) Uiso d 1
C C11 0.4292(3) -0.19845(16) 0.2280(2) 0.0470(6) Uani d 1
H H11 0.304(4) -0.2040(18) 0.175(3) 0.059(8) Uiso d 1
C C12 0.4901(3) -0.12158(15) 0.3069(2) 0.0448(6) Uani d 1
H H12 0.403(4) -0.075(2) 0.311(3) 0.059(7) Uiso d 1

loop_
_atom_site_aniso_label
_atom_site_aniso_U_11
_atom_site_aniso_U_22
_atom_site_aniso_U_33
_atom_site_aniso_U_12
_atom_site_aniso_U_13
_atom_site_aniso_U_23
O1 0.0865(14) 0.0322(9) 0.0482(11) 0.0096(8) -0.0140(9) -0.0020(7)
N1 0.0679(14) 0.0497(12) 0.0414(12) -0.0118(9) 0.0034(10) -0.0079(9)
N2 0.0481(11) 0.0348(9) 0.0322(9) -0.0025(7) 0.0009(8) -0.0044(7)
N3 0.0564(12) 0.0285(10) 0.0325(10) -0.0010(8) -0.0027(8) -0.0017(7)
N4 0.0509(11) 0.0379(10) 0.0418(11) -0.0049(8) 0.0064(8) -0.0074(8)
C1 0.0579(15) 0.0555(15) 0.0366(13) -0.0095(11) -0.0053(10) 0.0012(10)
C2 0.0574(14) 0.0410(13) 0.0414(13) -0.0007(10) -0.0030(10) 0.0022(10)
C3 0.0425(12) 0.0382(11) 0.0331(11) -0.0031(8) 0.0036(9) -0.0012(9)
C4 0.0474(12) 0.0393(12) 0.0343(12) 0.0003(9) 0.0045(9) 0.0004(9)
C5 0.0656(16) 0.0387(13) 0.0455(14) -0.0023(10) 0.0087(11) -0.0055(10)
C6 0.0583(14) 0.0337(11) 0.0384(12) 0.0010(9) -0.0010(10) -0.0013(9)
C7 0.0506(12) 0.0333(10) 0.0315(11) 0.0012(8) 0.0019(9) -0.0012(8)
C8 0.0476(12) 0.0316(11) 0.0266(10) -0.0011(8) 0.0042(8) 0.0004(8)
C9 0.0412(12) 0.0387(11) 0.0394(12) 0.0000(8) 0.0030(9) -0.0033(9)
C10 0.0512(13) 0.0369(12) 0.0445(13) 0.0048(9) 0.0060(10) -0.0053(9)
C11 0.0425(13) 0.0478(13) 0.0407(12) -0.0019(9) -0.0001(10) -0.0052(10)
C12 0.0455(13) 0.0410(12) 0.0399(12) 0.0053(9) 0.0031(9) -0.0041(9)

loop_
_atom_type_symbol
_atom_type_description
_atom_type_scat_dispersion_real
_atom_type_scat_dispersion_imag
_atom_type_scat_source
C C 0.0033 0.0016 'International Tables Vol C Tables 4.2.6.8 and 6.1.1.4'
H H 0.0000 0.0000 'International Tables Vol C Tables 4.2.6.8 and 6.1.1.4'
N N 0.0061 0.0033 'International Tables Vol C Tables 4.2.6.8 and 6.1.1.4'
O O 0.0106 0.0060 'International Tables Vol C Tables 4.2.6.8 and 6.1.1.4'

loop_
_geom_angle_atom_site_label_1
_geom_angle_atom_site_label_2
_geom_angle_atom_site_label_3
_geom_angle
C1 N1 C5 116.5(2)
C6 N2 N3 115.15(19)
C7 N3 N2 119.69(19)
C7 N3 H3 122.7(19)
N2 N3 H3 117.5(19)
C10 N4 C11 116.50(19)
N1 C1 C2 123.8(2)
N1 C1 H1 116.3(19)
C2 C1 H1 119.9(19)
C1 C2 C3 119.3(2)
C1 C2 H2 120.9(19)
C3 C2 H2 119.4(19)
C2 C3 C4 117.6(2)
C2 C3 C6 119.0(2)
C4 C3 C6 123.4(2)
C5 C4 C3 118.6(2)
C5 C4 H4 119.2(15)
C3 C4 H4 122.1(15)
N1 C5 C4 124.2(2)
N1 C5 H5 116(2)
C4 C5 H5 120(2)
N2 C6 C3 122.1(2)
N2 C6 H6 122.5(18)
C3 C6 H6 115.1(18)
O1 C7 N3 124.0(2)
O1 C7 C8 121.7(2)
N3 C7 C8 114.30(18)
C9 C8 C12 117.81(19)
C9 C8 C7 123.62(19)
C12 C8 C7 118.54(19)
C10 C9 C8 118.6(2)
C10 C9 H9 119.9(17)
C8 C9 H9 121.3(17)
N4 C10 C9 124.2(2)
N4 C10 H10 118.1(15)
C9 C10 H10 117.6(15)
N4 C11 C12 123.9(2)
N4 C11 H11 116.3(17)
C12 C11 H11 119.7(17)
C11 C12 C8 118.9(2)
C11 C12 H12 119.7(17)
C8 C12 H12 120.9(17)

loop_
_geom_bond_atom_site_label_1
_geom_bond_atom_site_label_2
_geom_bond_distance
O1 C7 1.213(3)
N1 C1 1.326(4)
N1 C5 1.339(3)
N2 C6 1.264(3)
N2 N3 1.374(3)
N3 C7 1.352(3)
N3 H3 0.82(3)
N4 C10 1.328(3)
N4 C11 1.332(3)
C1 C2 1.381(3)
C1 H1 0.99(3)
C2 C3 1.388(3)
C2 H2 1.01(3)
C3 C4 1.387(3)
C3 C6 1.463(3)
C4 C5 1.380(3)
C4 H4 0.94(3)
C5 H5 0.98(4)
C6 H6 0.94(3)
C7 C8 1.500(3)
C8 C9 1.383(3)
C8 C12 1.388(3)
C9 C10 1.381(3)
C9 H9 0.94(3)
C10 H10 0.97(3)
C11 C12 1.377(3)
C11 H11 0.94(3)
C12 H12 0.97(3)

loop_
_geom_hbond_atom_site_label_D
_geom_hbond_atom_site_label_H
_geom_hbond_atom_site_label_A
_geom_hbond_site_symmetry_A
_geom_hbond_distance_DH
_geom_hbond_distance_HA
_geom_hbond_distance_DA
_geom_hbond_angle_DHA
_geom_hbond_publ_flag
N3 H3 N4 4_656 0.81(3) 2.25(3) 3.058(3) 172(2) yes
C1 H1 O1 1_656 0.99(3) 2.45(3) 3.441(4) 176(3) yes

loop_
_cod_related_entry_id
_cod_related_entry_database
_cod_related_entry_code
1 ChemSpider 4580075
